data_7014188
loop_
_publ_author_name
'Schneider, Daniel'
'Schier, Annette'
'Schmidbaur, Hubert'

_publ_section_title
;
 Governing the oxidative addition of iodine to gold(I) complexes by
 ligand tuning.
;
_journal_issue 13
_journal_name_full 'Dalton transactions (Cambridge, England : 2003)'
_journal_page_first 1995
_journal_page_last 2005
_journal_paper_doi 10.1039/b403005b
_journal_year 2004
_chemical_formula_moiety '[(Ph3P)AuBr3]'
_chemical_formula_sum 'C18 H15 Au Br3 P'
_chemical_formula_weight 698.97
_chemical_name_systematic
;
?
;
_space_group_IT_number 4
_symmetry_cell_setting monoclinic
_symmetry_space_group_name_Hall 'P 2yb'
_symmetry_space_group_name_H-M 'P 1 21 1'
_atom_sites_solution_hydrogens geom
_atom_sites_solution_primary direct
_atom_sites_solution_secondary difmap
_audit_creation_method SHELXL-97
_cell_angle_alpha 90.00
_cell_angle_beta 112.967(1)
_cell_angle_gamma 90.00
_cell_formula_units_Z 2
_cell_length_a 7.9533(1)
_cell_length_b 14.0747(2)
_cell_length_c 9.3338(1)
_cell_measurement_reflns_used 24415
_cell_measurement_temperature 143(2)
_cell_volume 962.00(2)
_computing_cell_refinement HKL2000
_computing_data_collection XPRESS
_computing_data_reduction HKL2000
_computing_molecular_graphics SHELXTL-PLUS
_computing_publication_material 'SHELXL-97 (Sheldrick, 1997)'
_computing_structure_refinement 'SHELXL-97 (Sheldrick, 1997)'
_computing_structure_solution 'SHELXS-97 (Sheldrick, 1990)'
_diffrn_ambient_temperature 143(2)
_diffrn_measured_fraction_theta_full 0.988
_diffrn_measured_fraction_theta_max 0.988
_diffrn_measurement_device_type 'Nonius DIP 2020 HU'
_diffrn_measurement_method phi-rotation
_diffrn_radiation_monochromator graphite
_diffrn_radiation_source 'fine-focus sealed tube'
_diffrn_radiation_type MoK\a
_diffrn_radiation_wavelength 0.71073
_diffrn_reflns_av_R_equivalents 0.057
_diffrn_reflns_av_sigmaI/netI 0.063
_diffrn_reflns_limit_h_max 10
_diffrn_reflns_limit_h_min -10
_diffrn_reflns_limit_k_max 18
_diffrn_reflns_limit_k_min -18
_diffrn_reflns_limit_l_max 11
_diffrn_reflns_limit_l_min -11
_diffrn_reflns_number 23415
_diffrn_reflns_theta_full 27.15
_diffrn_reflns_theta_max 27.15
_diffrn_reflns_theta_min 3.14
_exptl_absorpt_coefficient_mu 13.956
_exptl_absorpt_correction_T_max 0.837
_exptl_absorpt_correction_T_min 0.491
_exptl_absorpt_correction_type DELABS
_exptl_crystal_colour red
_exptl_crystal_density_diffrn 2.413
_exptl_crystal_density_method 'not measured'
_exptl_crystal_description block
_exptl_crystal_F_000 644
_exptl_crystal_size_max 0.70
_exptl_crystal_size_mid 0.70
_exptl_crystal_size_min 0.30
_refine_diff_density_max 0.929
_refine_diff_density_min -0.732
_refine_diff_density_rms 0.116
_refine_ls_abs_structure_details 'Flack H D (1983), Acta Cryst. A39, 876-881'
_refine_ls_abs_structure_Flack 0.022(5)
_refine_ls_extinction_method none
_refine_ls_goodness_of_fit_ref 1.011
_refine_ls_hydrogen_treatment riding
_refine_ls_matrix_type full
_refine_ls_number_parameters 208
_refine_ls_number_reflns 4196
_refine_ls_number_restraints 1
_refine_ls_restrained_S_all 1.011
_refine_ls_R_factor_all 0.0198
_refine_ls_R_factor_gt 0.0196
_refine_ls_shift/su_max 0.001
_refine_ls_shift/su_mean 0.000
_refine_ls_structure_factor_coef Fsqd
_refine_ls_weighting_details 'calc w=1/[\s^2^(Fo^2^)+(0.0000P)^2^+0.0000P] where P=(Fo^2^+2Fc^2^)/3'
_refine_ls_weighting_scheme calc
_refine_ls_wR_factor_gt 0.0510
_refine_ls_wR_factor_ref 0.0512
_reflns_number_gt 4170
_reflns_number_total 4196
_reflns_threshold_expression >2sigma(I)
_cod_data_source_file b403005b.txt
_cod_data_source_block '[(Ph3P)AuBr3]'
_cod_original_sg_symbol_H-M P2(1)
_cod_database_code 7014188

loop_
_symmetry_equiv_pos_as_xyz
'x, y, z'
'-x, y+1/2, -z'

loop_
_atom_site_label
_atom_site_type_symbol
_atom_site_fract_x
_atom_site_fract_y
_atom_site_fract_z
_atom_site_U_iso_or_equiv
_atom_site_adp_type
_atom_site_occupancy
_atom_site_symmetry_multiplicity
_atom_site_calc_flag
_atom_site_refinement_flags
_atom_site_disorder_assembly
_atom_site_disorder_group
Au1 Au 0.824275(16) 0.193658(13) 0.382808(14) 0.01923(5) Uani 1 1 d . . .
Br1 Br 0.90276(6) 0.03487(3) 0.48591(6) 0.03056(10) Uani 1 1 d . . .
Br2 Br 0.76092(5) 0.35047(3) 0.26626(5) 0.02988(10) Uani 1 1 d . . .
Br3 Br 1.10579(6) 0.25511(4) 0.58521(6) 0.04236(12) Uani 1 1 d . . .
P1 P 0.55210(12) 0.14213(7) 0.18944(11) 0.01781(18) Uani 1 1 d . . .
C111 C 0.4578(5) 0.0336(3) 0.2307(4) 0.0215(7) Uani 1 1 d . . .
C112 C 0.5154(6) -0.0540(3) 0.1942(6) 0.0302(9) Uani 1 1 d . . .
H11A H 0.6014 -0.0558 0.1466 0.036 Uiso 1 1 calc R . .
C113 C 0.4472(6) -0.1378(3) 0.2273(5) 0.0283(9) Uani 1 1 d . . .
H11B H 0.4828 -0.1969 0.1986 0.034 Uiso 1 1 calc R . .
C114 C 0.3264(6) -0.1359(3) 0.3026(5) 0.0287(8) Uani 1 1 d . . .
H11C H 0.2824 -0.1936 0.3278 0.034 Uiso 1 1 calc R . .
C115 C 0.2710(6) -0.0502(3) 0.3404(6) 0.0292(9) Uani 1 1 d . . .
H11D H 0.1884 -0.0491 0.3914 0.035 Uiso 1 1 calc R . .
C116 C 0.3355(5) 0.0352(3) 0.3043(5) 0.0257(8) Uani 1 1 d . . .
H11E H 0.2959 0.0942 0.3300 0.031 Uiso 1 1 calc R . .
C121 C 0.5903(5) 0.1215(3) 0.0136(5) 0.0219(7) Uani 1 1 d . . .
C122 C 0.4495(6) 0.0827(3) -0.1148(5) 0.0274(8) Uani 1 1 d . . .
H12A H 0.3369 0.0666 -0.1079 0.033 Uiso 1 1 calc R . .
C123 C 0.4733(7) 0.0675(3) -0.2530(5) 0.0336(10) Uani 1 1 d . . .
H12B H 0.3773 0.0411 -0.3406 0.040 Uiso 1 1 calc R . .
C124 C 0.6370(7) 0.0912(3) -0.2617(6) 0.0353(10) Uani 1 1 d . . .
H12C H 0.6534 0.0805 -0.3559 0.042 Uiso 1 1 calc R . .
C125 C 0.7786(7) 0.1302(3) -0.1352(6) 0.0317(9) Uani 1 1 d . . .
H12D H 0.8905 0.1466 -0.1431 0.038 Uiso 1 1 calc R . .
C126 C 0.7555(6) 0.1453(3) 0.0038(5) 0.0264(8) Uani 1 1 d . . .
H12E H 0.8518 0.1717 0.0912 0.032 Uiso 1 1 calc R . .
C131 C 0.3790(5) 0.2326(3) 0.1571(5) 0.0211(7) Uani 1 1 d . . .
C132 C 0.2733(5) 0.2638(3) 0.0079(5) 0.0283(8) Uani 1 1 d . . .
H13A H 0.2891 0.2362 -0.0789 0.034 Uiso 1 1 calc R . .
C133 C 0.1444(6) 0.3354(4) -0.0156(6) 0.0349(11) Uani 1 1 d . . .
H13B H 0.0738 0.3574 -0.1178 0.042 Uiso 1 1 calc R . .
C134 C 0.1199(7) 0.3741(3) 0.1102(7) 0.0393(11) Uani 1 1 d . . .
H13C H 0.0301 0.4218 0.0947 0.047 Uiso 1 1 calc R . .
C135 C 0.2248(7) 0.3439(3) 0.2582(6) 0.0355(11) Uani 1 1 d . . .
H13D H 0.2088 0.3721 0.3446 0.043 Uiso 1 1 calc R . .
C136 C 0.3543(6) 0.2725(3) 0.2832(5) 0.0271(8) Uani 1 1 d . . .
H13E H 0.4251 0.2513 0.3858 0.033 Uiso 1 1 calc R . .

loop_
_atom_site_aniso_label
_atom_site_aniso_U_11
_atom_site_aniso_U_22
_atom_site_aniso_U_33
_atom_site_aniso_U_23
_atom_site_aniso_U_13
_atom_site_aniso_U_12
Au1 0.01870(7) 0.01979(7) 0.01769(8) 0.00072(5) 0.00548(5) 0.00137(5)
Br1 0.02645(19) 0.0280(2) 0.0390(3) 0.01402(17) 0.01467(17) 0.00838(16)
Br2 0.02638(19) 0.01803(17) 0.0394(2) 0.00308(16) 0.00644(16) -0.00098(15)
Br3 0.0345(2) 0.0472(3) 0.0282(3) 0.0001(2) -0.00643(18) -0.0080(2)
P1 0.0176(4) 0.0181(5) 0.0180(5) -0.0013(4) 0.0073(3) -0.0005(3)
C111 0.0187(16) 0.0225(17) 0.0218(19) 0.0028(14) 0.0061(13) 0.0032(14)
C112 0.032(2) 0.0228(19) 0.041(3) -0.0049(17) 0.0205(19) -0.0006(16)
C113 0.032(2) 0.0221(19) 0.029(2) -0.0008(17) 0.0102(17) -0.0004(16)
C114 0.030(2) 0.025(2) 0.031(2) 0.0035(16) 0.0105(17) -0.0056(15)
C115 0.030(2) 0.030(2) 0.033(2) -0.0038(18) 0.0182(19) -0.0063(17)
C116 0.0243(19) 0.027(2) 0.029(2) -0.0005(16) 0.0141(16) 0.0024(16)
C121 0.0244(18) 0.0166(16) 0.026(2) -0.0015(14) 0.0109(14) 0.0002(13)
C122 0.029(2) 0.028(2) 0.027(2) -0.0065(16) 0.0132(16) -0.0073(16)
C123 0.048(3) 0.033(2) 0.024(2) -0.0086(19) 0.0186(19) -0.013(2)
C124 0.059(3) 0.023(2) 0.034(3) -0.0004(18) 0.029(2) 0.0040(19)
C125 0.039(2) 0.026(2) 0.042(3) 0.0016(18) 0.0277(18) 0.0058(19)
C126 0.0245(18) 0.027(2) 0.029(2) 0.0007(17) 0.0116(16) 0.0036(16)
C131 0.0149(15) 0.0195(16) 0.031(2) 0.0001(15) 0.0112(14) 0.0000(13)
C132 0.0197(18) 0.031(2) 0.030(2) 0.0012(17) 0.0051(15) 0.0008(15)
C133 0.023(2) 0.040(3) 0.037(3) 0.007(2) 0.0064(18) 0.0047(18)
C134 0.027(2) 0.033(2) 0.058(3) 0.004(2) 0.017(2) 0.0087(19)
C135 0.037(2) 0.027(2) 0.052(3) -0.003(2) 0.027(2) 0.0042(19)
C136 0.030(2) 0.021(2) 0.032(2) -0.0043(16) 0.0134(17) 0.0005(15)

loop_
_atom_type_symbol
_atom_type_description
_atom_type_scat_dispersion_real
_atom_type_scat_dispersion_imag
_atom_type_scat_source
C C 0.0033 0.0016 'International Tables Vol C Tables 4.2.6.8 and 6.1.1.4'
H H 0.0000 0.0000 'International Tables Vol C Tables 4.2.6.8 and 6.1.1.4'
P P 0.1023 0.0942 'International Tables Vol C Tables 4.2.6.8 and 6.1.1.4'
Br Br -0.2901 2.4595 'International Tables Vol C Tables 4.2.6.8 and 6.1.1.4'
Au Au -2.0133 8.8022 'International Tables Vol C Tables 4.2.6.8 and 6.1.1.4'

loop_
_geom_angle_atom_site_label_1
_geom_angle_atom_site_label_2
_geom_angle_atom_site_label_3
_geom_angle
_geom_angle_site_symmetry_1
_geom_angle_site_symmetry_3
_geom_angle_publ_flag
P1 Au1 Br1 92.19(3) . . ?
P1 Au1 Br2 88.18(3) . . ?
Br1 Au1 Br2 175.107(15) . . ?
P1 Au1 Br3 177.48(3) . . ?
Br1 Au1 Br3 90.177(16) . . ?
Br2 Au1 Br3 89.541(16) . . ?
C121 P1 C111 106.77(17) . . ?
C121 P1 C131 110.37(18) . . ?
C111 P1 C131 106.14(17) . . ?
C121 P1 Au1 108.63(13) . . ?
C111 P1 Au1 115.83(13) . . ?
C131 P1 Au1 109.04(13) . . ?
C116 C111 C112 119.4(4) . . ?
C116 C111 P1 121.3(3) . . ?
C112 C111 P1 119.3(3) . . ?
C113 C112 C111 120.2(4) . . ?
C113 C112 H11A 119.9 . . ?
C111 C112 H11A 119.9 . . ?
C112 C113 C114 120.2(4) . . ?
C112 C113 H11B 119.9 . . ?
C114 C113 H11B 119.9 . . ?
C115 C114 C113 119.9(4) . . ?
C115 C114 H11C 120.0 . . ?
C113 C114 H11C 120.0 . . ?
C114 C115 C116 120.5(4) . . ?
C114 C115 H11D 119.7 . . ?
C116 C115 H11D 119.7 . . ?
C111 C116 C115 119.8(4) . . ?
C111 C116 H11E 120.1 . . ?
C115 C116 H11E 120.1 . . ?
C126 C121 C122 120.0(3) . . ?
C126 C121 P1 121.2(3) . . ?
C122 C121 P1 118.7(3) . . ?
C123 C122 C121 120.2(4) . . ?
C123 C122 H12A 119.9 . . ?
C121 C122 H12A 119.9 . . ?
C124 C123 C122 119.4(4) . . ?
C124 C123 H12B 120.3 . . ?
C122 C123 H12B 120.3 . . ?
C123 C124 C125 121.2(4) . . ?
C123 C124 H12C 119.4 . . ?
C125 C124 H12C 119.4 . . ?
C124 C125 C126 119.5(4) . . ?
C124 C125 H12D 120.2 . . ?
C126 C125 H12D 120.2 . . ?
C121 C126 C125 119.6(4) . . ?
C121 C126 H12E 120.2 . . ?
C125 C126 H12E 120.2 . . ?
C136 C131 C132 119.6(4) . . ?
C136 C131 P1 119.6(3) . . ?
C132 C131 P1 120.9(3) . . ?
C131 C132 C133 120.5(4) . . ?
C131 C132 H13A 119.8 . . ?
C133 C132 H13A 119.8 . . ?
C134 C133 C132 119.5(5) . . ?
C134 C133 H13B 120.2 . . ?
C132 C133 H13B 120.2 . . ?
C135 C134 C133 120.3(4) . . ?
C135 C134 H13C 119.8 . . ?
C133 C134 H13C 119.8 . . ?
C134 C135 C136 120.7(4) . . ?
C134 C135 H13D 119.7 . . ?
C136 C135 H13D 119.7 . . ?
C131 C136 C135 119.4(4) . . ?
C131 C136 H13E 120.3 . . ?
C135 C136 H13E 120.3 . . ?

loop_
_geom_bond_atom_site_label_1
_geom_bond_atom_site_label_2
_geom_bond_distance
_geom_bond_site_symmetry_2
_geom_bond_publ_flag
Au1 P1 2.3282(9) . ?
Au1 Br1 2.4170(4) . ?
Au1 Br2 2.4251(4) . ?
Au1 Br3 2.4554(4) . ?
P1 C121 1.806(4) . ?
P1 C111 1.808(4) . ?
P1 C131 1.813(4) . ?
C111 C116 1.394(5) . ?
C111 C112 1.404(5) . ?
C112 C113 1.382(6) . ?
C112 H11A 0.9500 . ?
C113 C114 1.395(6) . ?
C113 H11B 0.9500 . ?
C114 C115 1.376(6) . ?
C114 H11C 0.9500 . ?
C115 C116 1.399(6) . ?
C115 H11D 0.9500 . ?
C116 H11E 0.9500 . ?
C121 C126 1.393(5) . ?
C121 C122 1.393(6) . ?
C122 C123 1.392(6) . ?
C122 H12A 0.9500 . ?
C123 C124 1.377(7) . ?
C123 H12B 0.9500 . ?
C124 C125 1.388(8) . ?
C124 H12C 0.9500 . ?
C125 C126 1.396(6) . ?
C125 H12D 0.9500 . ?
C126 H12E 0.9500 . ?
C131 C136 1.385(6) . ?
C131 C132 1.387(6) . ?
C132 C133 1.393(6) . ?
C132 H13A 0.9500 . ?
C133 C134 1.375(8) . ?
C133 H13B 0.9500 . ?
C134 C135 1.373(8) . ?
C134 H13C 0.9500 . ?
C135 C136 1.393(6) . ?
C135 H13D 0.9500 . ?
C136 H13E 0.9500 . ?

loop_
_geom_torsion_atom_site_label_1
_geom_torsion_atom_site_label_2
_geom_torsion_atom_site_label_3
_geom_torsion_atom_site_label_4
_geom_torsion
_geom_torsion_site_symmetry_1
_geom_torsion_site_symmetry_2
_geom_torsion_site_symmetry_3
_geom_torsion_site_symmetry_4
_geom_torsion_publ_flag
Br1 Au1 P1 C121 -95.57(13) . . . . ?
Br2 Au1 P1 C121 79.54(13) . . . . ?
Br3 Au1 P1 C121 104.7(6) . . . . ?
Br1 Au1 P1 C111 24.51(14) . . . . ?
Br2 Au1 P1 C111 -160.37(14) . . . . ?
Br3 Au1 P1 C111 -135.2(6) . . . . ?
Br1 Au1 P1 C131 144.10(14) . . . . ?
Br2 Au1 P1 C131 -40.78(13) . . . . ?
Br3 Au1 P1 C131 -15.6(7) . . . . ?
C121 P1 C111 C116 -148.6(3) . . . . ?
C131 P1 C111 C116 -30.9(4) . . . . ?
Au1 P1 C111 C116 90.3(3) . . . . ?
C121 P1 C111 C112 34.3(4) . . . . ?
C131 P1 C111 C112 152.0(3) . . . . ?
Au1 P1 C111 C112 -86.8(3) . . . . ?
C116 C111 C112 C113 1.8(6) . . . . ?
P1 C111 C112 C113 178.9(4) . . . . ?
C111 C112 C113 C114 -2.5(7) . . . . ?
C112 C113 C114 C115 1.8(7) . . . . ?
C113 C114 C115 C116 -0.2(7) . . . . ?
C112 C111 C116 C115 -0.3(6) . . . . ?
P1 C111 C116 C115 -177.3(3) . . . . ?
C114 C115 C116 C111 -0.5(7) . . . . ?
C111 P1 C121 C126 -132.0(3) . . . . ?
C131 P1 C121 C126 113.0(3) . . . . ?
Au1 P1 C121 C126 -6.5(4) . . . . ?
C111 P1 C121 C122 49.3(4) . . . . ?
C131 P1 C121 C122 -65.7(4) . . . . ?
Au1 P1 C121 C122 174.9(3) . . . . ?
C126 C121 C122 C123 0.1(6) . . . . ?
P1 C121 C122 C123 178.8(3) . . . . ?
C121 C122 C123 C124 0.0(7) . . . . ?
C122 C123 C124 C125 -0.3(7) . . . . ?
C123 C124 C125 C126 0.5(7) . . . . ?
C122 C121 C126 C125 0.1(6) . . . . ?
P1 C121 C126 C125 -178.6(3) . . . . ?
C124 C125 C126 C121 -0.4(6) . . . . ?
C121 P1 C131 C136 -167.4(3) . . . . ?
C111 P1 C131 C136 77.3(3) . . . . ?
Au1 P1 C131 C136 -48.2(3) . . . . ?
C121 P1 C131 C132 11.3(4) . . . . ?
C111 P1 C131 C132 -104.0(3) . . . . ?
Au1 P1 C131 C132 130.6(3) . . . . ?
C136 C131 C132 C133 0.6(6) . . . . ?
P1 C131 C132 C133 -178.1(3) . . . . ?
C131 C132 C133 C134 -1.1(7) . . . . ?
C132 C133 C134 C135 1.5(7) . . . . ?
C133 C134 C135 C136 -1.4(7) . . . . ?
C132 C131 C136 C135 -0.6(6) . . . . ?
P1 C131 C136 C135 178.2(3) . . . . ?
C134 C135 C136 C131 1.0(7) . . . . ?
